data_7007058
loop_
_publ_author_name
'Bugarci\'c, Zivadin D'
'Nandibewoor, Sharanappa T.'
'Hamza, Mohamed S. A.'
'Heinemann, Frank'
'van Eldik, Rudi'

_publ_section_title
;
 Kinetics and mechanism of the reactions of Pd(II) complexes with
 azoles and diazines. Crystal structure of [Pd(bpma)(H2O)](ClO4)2.2H2O.
;
_journal_issue 24
_journal_name_full 'Dalton transactions (Cambridge, England : 2003)'
_journal_page_first 2984
_journal_page_last 2990
_journal_paper_doi 10.1039/b516771j
_journal_year 2006
_chemical_formula_moiety 'C12 H15 N3 O Pd, 2(Cl O4), 2(H2 O)'
_chemical_formula_sum 'C12 H19 Cl2 N3 O11 Pd'
_chemical_formula_weight 558.60
_chemical_name_systematic
;
?
;
_space_group_IT_number 14
_symmetry_cell_setting monoclinic
_symmetry_space_group_name_Hall '-P 2ybc'
_symmetry_space_group_name_H-M 'P 1 21/c 1'
_atom_sites_solution_hydrogens 'geom except O bound H difmap'
_atom_sites_solution_primary direct
_atom_sites_solution_secondary difmap
_audit_creation_method SHELXL-97
_cell_angle_alpha 90.00
_cell_angle_beta 100.370(6)
_cell_angle_gamma 90.00
_cell_formula_units_Z 4
_cell_length_a 7.7436(5)
_cell_length_b 14.722(2)
_cell_length_c 16.942(2)
_cell_measurement_reflns_used 209
_cell_measurement_temperature 100(2)
_cell_measurement_theta_max 20.00
_cell_measurement_theta_min 6.00
_cell_volume 1899.9(4)
_computing_cell_refinement 'EVALCCD (Duisenberg, 2003)'
_computing_data_collection 'COLLECT (Bruker-Nonius, 2002)'
_computing_data_reduction 'EVALCCD (Duisenberg, 2003)'
_computing_molecular_graphics 'SHELXTL 6.12 (Bruker AXS, 2002)'
_computing_publication_material 'SHELXTL 6.12 (Bruker AXS, 2002)'
_computing_structure_refinement 'SHELXTL 6.12 (Bruker AXS, 2002)'
_computing_structure_solution 'SHELXTL 6.12 (Bruker AXS, 2002)'
_diffrn_ambient_temperature 100(2)
_diffrn_detector_area_resol_mean 9
_diffrn_measured_fraction_theta_full 0.998
_diffrn_measured_fraction_theta_max 0.998
_diffrn_measurement_device_type 'Bruker-Nonius KappaCCD'
_diffrn_measurement_method
;
\w-rotations with 2.00 \% and 144 sec per frame
;
_diffrn_radiation_monochromator graphite
_diffrn_radiation_source 'fine-focus sealed tube'
_diffrn_radiation_type MoK\a
_diffrn_radiation_wavelength 0.71073
_diffrn_reflns_av_R_equivalents 0.0410
_diffrn_reflns_av_sigmaI/netI 0.0184
_diffrn_reflns_limit_h_max 8
_diffrn_reflns_limit_h_min -9
_diffrn_reflns_limit_k_max 18
_diffrn_reflns_limit_k_min -18
_diffrn_reflns_limit_l_max 21
_diffrn_reflns_limit_l_min -21
_diffrn_reflns_number 43598
_diffrn_reflns_theta_full 26.37
_diffrn_reflns_theta_max 26.37
_diffrn_reflns_theta_min 3.43
_exptl_absorpt_coefficient_mu 1.323
_exptl_absorpt_correction_T_max 1.000
_exptl_absorpt_correction_T_min 0.841
_exptl_absorpt_correction_type multi-scan
_exptl_absorpt_process_details 'SADABS, Bruker AXS, 2002'
_exptl_crystal_colour colorless
_exptl_crystal_density_diffrn 1.953
_exptl_crystal_density_method 'not measured'
_exptl_crystal_description plate
_exptl_crystal_F_000 1120
_exptl_crystal_size_max 0.28
_exptl_crystal_size_mid 0.18
_exptl_crystal_size_min 0.08
_refine_diff_density_max 0.939
_refine_diff_density_min -0.888
_refine_diff_density_rms 0.133
_refine_ls_extinction_method none
_refine_ls_goodness_of_fit_ref 1.329
_refine_ls_hydrogen_treatment constr
_refine_ls_matrix_type full
_refine_ls_number_parameters 290
_refine_ls_number_reflns 3876
_refine_ls_number_restraints 4
_refine_ls_restrained_S_all 1.328
_refine_ls_R_factor_all 0.0583
_refine_ls_R_factor_gt 0.0522
_refine_ls_shift/su_max 0.001
_refine_ls_shift/su_mean 0.000
_refine_ls_structure_factor_coef Fsqd
_refine_ls_weighting_details 'calc w=1/[\s^2^(Fo^2^)+(0.0000P)^2^+17.1169P] where P=(Fo^2^+2Fc^2^)/3'
_refine_ls_weighting_scheme calc
_refine_ls_wR_factor_gt 0.1174
_refine_ls_wR_factor_ref 0.1195
_reflns_number_gt 3523
_reflns_number_total 3876
_reflns_threshold_expression >2sigma(I)
_cod_data_source_file b516771j.txt
_cod_data_source_block zb0502
_cod_original_sg_symbol_Hall -P2ybc
_cod_original_sg_symbol_H-M P2(1)/c
_cod_database_code 7007058

loop_
_symmetry_equiv_pos_as_xyz
'x, y, z'
'-x, y+1/2, -z+1/2'
'-x, -y, -z'
'x, -y-1/2, z-1/2'

loop_
_atom_site_label
_atom_site_type_symbol
_atom_site_fract_x
_atom_site_fract_y
_atom_site_fract_z
_atom_site_U_iso_or_equiv
_atom_site_adp_type
_atom_site_occupancy
_atom_site_symmetry_multiplicity
_atom_site_calc_flag
_atom_site_refinement_flags
_atom_site_disorder_assembly
_atom_site_disorder_group
Pd1 Pd 0.95758(6) 0.32493(3) 0.70249(3) 0.01845(13) Uani 1 1 d . . .
O1 O 0.8273(8) 0.2786(4) 0.5943(3) 0.0484(15) Uani 1 1 d . . .
H1A H 0.8916 0.2251 0.5960 0.073 Uiso 1 1 d D . .
H1B H 0.8226 0.3047 0.5504 0.073 Uiso 1 1 d D . .
N1 N 1.1788(7) 0.3707(3) 0.6698(3) 0.0217(11) Uani 1 1 d . . .
N2 N 1.0698(6) 0.3685(4) 0.8086(3) 0.0241(11) Uani 1 1 d . . .
H2 H 1.1286 0.3194 0.8355 0.029 Uiso 1 1 calc R . .
N3 N 0.7594(6) 0.2932(3) 0.7592(3) 0.0216(11) Uani 1 1 d . . .
C1 C 1.2362(9) 0.3545(5) 0.6001(4) 0.0296(14) Uani 1 1 d . . .
H1C H 1.1669 0.3176 0.5605 0.036 Uiso 1 1 calc R . .
C2 C 1.3904(10) 0.3894(5) 0.5847(4) 0.0368(17) Uani 1 1 d . . .
H2C H 1.4256 0.3786 0.5346 0.044 Uiso 1 1 calc R . .
C3 C 1.4938(9) 0.4404(5) 0.6429(5) 0.0376(18) Uani 1 1 d . . .
H3C H 1.6031 0.4637 0.6339 0.045 Uiso 1 1 calc R . .
C4 C 1.4376(8) 0.4574(4) 0.7147(4) 0.0281(15) Uani 1 1 d . . .
H4A H 1.5067 0.4939 0.7546 0.034 Uiso 1 1 calc R . .
C5 C 1.2802(8) 0.4211(4) 0.7279(4) 0.0218(13) Uani 1 1 d . . .
C6 C 1.2046(8) 0.4389(4) 0.8013(4) 0.0247(13) Uani 1 1 d . . .
H6A H 1.1502 0.5000 0.7980 0.030 Uiso 1 1 calc R . .
H6B H 1.2989 0.4372 0.8493 0.030 Uiso 1 1 calc R . .
C7 C 0.9292(8) 0.3955(5) 0.8538(4) 0.0269(14) Uani 1 1 d . . .
H7A H 0.8900 0.4583 0.8394 0.032 Uiso 1 1 calc R . .
H7B H 0.9752 0.3934 0.9122 0.032 Uiso 1 1 calc R . .
C8 C 0.7780(8) 0.3314(4) 0.8332(4) 0.0241(13) Uani 1 1 d . . .
C9 C 0.6601(8) 0.3117(5) 0.8834(4) 0.0307(15) Uani 1 1 d . . .
H9A H 0.6751 0.3377 0.9355 0.037 Uiso 1 1 calc R . .
C10 C 0.5210(8) 0.2544(5) 0.8573(5) 0.0373(18) Uani 1 1 d . . .
H10A H 0.4390 0.2406 0.8911 0.045 Uiso 1 1 calc R . .
C11 C 0.5022(8) 0.2170(5) 0.7812(5) 0.0333(16) Uani 1 1 d . . .
H11A H 0.4058 0.1783 0.7617 0.040 Uiso 1 1 calc R . .
C12 C 0.6244(8) 0.2366(4) 0.7342(4) 0.0257(13) Uani 1 1 d . . .
H12A H 0.6133 0.2093 0.6827 0.031 Uiso 1 1 calc R . .
Cl1 Cl 0.93026(18) 0.60382(10) 0.64324(9) 0.0222(3) Uani 1 1 d . . .
O11 O 0.8692(7) 0.6900(3) 0.6086(3) 0.0397(12) Uani 1 1 d . . .
O12 O 0.8618(8) 0.5857(5) 0.7141(3) 0.0606(19) Uani 1 1 d . . .
O13 O 1.1177(5) 0.6045(3) 0.6627(3) 0.0307(11) Uani 1 1 d . . .
O14 O 0.8767(8) 0.5346(4) 0.5856(4) 0.0520(15) Uani 1 1 d . . .
Cl2 Cl 0.3379(3) 0.09488(12) 0.55470(10) 0.0447(5) Uani 1 1 d . . .
O21 O 0.2628(11) 0.1354(6) 0.6164(4) 0.085(3) Uani 1 1 d . A .
O22 O 0.359(3) 0.1542(11) 0.4967(15) 0.073(8) Uani 0.51(2) 1 d P A 1
O23 O 0.192(2) 0.0344(11) 0.5147(8) 0.066(5) Uani 0.51(2) 1 d P A 1
O24 O 0.4568(19) 0.0483(10) 0.6006(8) 0.058(5) Uani 0.51(2) 1 d P A 1
O22' O 0.290(4) 0.139(2) 0.4868(13) 0.107(12) Uani 0.49(2) 1 d P A 2
O23' O 0.322(5) -0.0002(12) 0.5423(17) 0.129(14) Uani 0.49(2) 1 d P A 2
O24' O 0.5456(16) 0.1006(16) 0.5708(8) 0.079(7) Uani 0.49(2) 1 d P A 2
O2 O 0.7366(7) 0.1036(4) 0.9813(3) 0.0380(12) Uani 1 1 d . . .
H2A H 0.7657 0.0567 1.0088 0.057 Uiso 1 1 d . . .
H2B H 0.7999 0.0928 0.9441 0.057 Uiso 1 1 d . . .
O3 O 0.8913(9) 0.1112(4) 0.5815(4) 0.091(3) Uani 1 1 d D . .
H3A H 1.0149 0.1082 0.5831 0.136 Uiso 1 1 d D . .
H3B H 0.8539 0.0691 0.5394 0.136 Uiso 1 1 d D . .

loop_
_atom_site_aniso_label
_atom_site_aniso_U_11
_atom_site_aniso_U_22
_atom_site_aniso_U_33
_atom_site_aniso_U_23
_atom_site_aniso_U_13
_atom_site_aniso_U_12
Pd1 0.0208(2) 0.0150(2) 0.0188(2) 0.00016(18) 0.00154(16) -0.00240(18)
O1 0.074(4) 0.037(3) 0.028(3) -0.006(2) -0.008(3) -0.007(3)
N1 0.023(3) 0.017(2) 0.026(3) 0.006(2) 0.005(2) 0.005(2)
N2 0.015(2) 0.027(3) 0.031(3) -0.001(2) 0.005(2) -0.002(2)
N3 0.019(2) 0.020(2) 0.024(3) 0.007(2) -0.001(2) -0.002(2)
C1 0.033(4) 0.028(3) 0.030(3) 0.008(3) 0.010(3) 0.008(3)
C2 0.034(4) 0.046(4) 0.035(4) 0.017(3) 0.019(3) 0.015(3)
C3 0.023(3) 0.040(4) 0.054(5) 0.029(4) 0.017(3) 0.010(3)
C4 0.018(3) 0.018(3) 0.050(4) 0.009(3) 0.009(3) 0.002(2)
C5 0.018(3) 0.014(3) 0.034(3) 0.007(2) 0.005(2) 0.005(2)
C6 0.019(3) 0.022(3) 0.032(3) -0.004(3) 0.002(3) -0.002(2)
C7 0.020(3) 0.033(4) 0.028(3) -0.006(3) 0.004(3) 0.001(3)
C8 0.020(3) 0.025(3) 0.027(3) 0.006(3) 0.003(2) 0.002(3)
C9 0.021(3) 0.043(4) 0.030(3) 0.012(3) 0.007(3) 0.008(3)
C10 0.016(3) 0.044(4) 0.053(5) 0.026(4) 0.010(3) 0.004(3)
C11 0.015(3) 0.028(3) 0.055(5) 0.018(3) -0.001(3) -0.001(3)
C12 0.021(3) 0.020(3) 0.033(3) 0.007(3) -0.004(3) 0.001(2)
Cl1 0.0181(7) 0.0209(7) 0.0266(7) -0.0017(6) 0.0010(6) 0.0029(6)
O11 0.038(3) 0.026(3) 0.049(3) -0.002(2) -0.008(2) 0.012(2)
O12 0.045(3) 0.101(5) 0.042(3) 0.026(3) 0.025(3) 0.026(3)
O13 0.016(2) 0.035(3) 0.040(3) 0.008(2) 0.0018(19) 0.0031(19)
O14 0.055(4) 0.039(3) 0.055(4) -0.016(3) -0.009(3) -0.010(3)
Cl2 0.0875(15) 0.0229(8) 0.0209(8) 0.0003(6) 0.0019(9) -0.0160(9)
O21 0.119(7) 0.100(6) 0.045(4) -0.035(4) 0.039(4) -0.046(5)
O22 0.103(17) 0.032(7) 0.105(18) 0.044(8) 0.077(15) 0.021(8)
O23 0.084(11) 0.049(9) 0.050(8) -0.017(6) -0.027(7) -0.012(8)
O24 0.046(9) 0.070(10) 0.051(8) 0.018(7) -0.009(6) 0.026(7)
O22' 0.10(2) 0.19(3) 0.022(8) 0.037(12) -0.001(11) 0.037(17)
O23' 0.23(3) 0.032(9) 0.16(2) -0.020(11) 0.14(3) -0.056(14)
O24' 0.021(6) 0.17(2) 0.044(8) -0.029(10) 0.000(6) 0.000(9)
O2 0.044(3) 0.036(3) 0.036(3) 0.006(2) 0.013(2) 0.006(2)
O3 0.163(9) 0.041(4) 0.064(5) 0.002(3) 0.012(5) 0.019(5)

loop_
_atom_type_symbol
_atom_type_description
_atom_type_scat_dispersion_real
_atom_type_scat_dispersion_imag
_atom_type_scat_source
C C 0.0033 0.0016 'International Tables Vol C Tables 4.2.6.8 and 6.1.1.4'
H H 0.0000 0.0000 'International Tables Vol C Tables 4.2.6.8 and 6.1.1.4'
N N 0.0061 0.0033 'International Tables Vol C Tables 4.2.6.8 and 6.1.1.4'
O O 0.0106 0.0060 'International Tables Vol C Tables 4.2.6.8 and 6.1.1.4'
Cl Cl 0.1484 0.1585 'International Tables Vol C Tables 4.2.6.8 and 6.1.1.4'
Pd Pd -0.9988 1.0072 'International Tables Vol C Tables 4.2.6.8 and 6.1.1.4'

loop_
_geom_angle_atom_site_label_1
_geom_angle_atom_site_label_2
_geom_angle_atom_site_label_3
_geom_angle
_geom_angle_site_symmetry_1
_geom_angle_site_symmetry_3
_geom_angle_publ_flag
N2 Pd1 N3 83.6(2) . . ?
N2 Pd1 N1 83.3(2) . . ?
N3 Pd1 N1 166.8(2) . . ?
N2 Pd1 O1 176.7(2) . . ?
N3 Pd1 O1 93.1(2) . . ?
N1 Pd1 O1 100.0(2) . . ?
Pd1 O1 H1A 94.6 . . ?
Pd1 O1 H1B 125.6 . . ?
H1A O1 H1B 110.8 . . ?
C1 N1 C5 119.2(6) . . ?
C1 N1 Pd1 127.6(5) . . ?
C5 N1 Pd1 113.1(4) . . ?
C6 N2 C7 116.3(5) . . ?
C6 N2 Pd1 110.7(4) . . ?
C7 N2 Pd1 108.3(4) . . ?
C6 N2 H2 107.0 . . ?
C7 N2 H2 107.0 . . ?
Pd1 N2 H2 107.0 . . ?
C12 N3 C8 119.7(5) . . ?
C12 N3 Pd1 127.7(5) . . ?
C8 N3 Pd1 112.5(4) . . ?
N1 C1 C2 122.3(7) . . ?
N1 C1 H1C 118.9 . . ?
C2 C1 H1C 118.9 . . ?
C1 C2 C3 119.0(7) . . ?
C1 C2 H2C 120.5 . . ?
C3 C2 H2C 120.5 . . ?
C2 C3 C4 119.6(6) . . ?
C2 C3 H3C 120.2 . . ?
C4 C3 H3C 120.2 . . ?
C5 C4 C3 119.7(7) . . ?
C5 C4 H4A 120.1 . . ?
C3 C4 H4A 120.1 . . ?
N1 C5 C4 120.2(6) . . ?
N1 C5 C6 115.9(5) . . ?
C4 C5 C6 123.8(6) . . ?
C5 C6 N2 109.4(5) . . ?
C5 C6 H6A 109.8 . . ?
N2 C6 H6A 109.8 . . ?
C5 C6 H6B 109.8 . . ?
N2 C6 H6B 109.8 . . ?
H6A C6 H6B 108.2 . . ?
N2 C7 C8 109.0(5) . . ?
N2 C7 H7A 109.9 . . ?
C8 C7 H7A 109.9 . . ?
N2 C7 H7B 109.9 . . ?
C8 C7 H7B 109.9 . . ?
H7A C7 H7B 108.3 . . ?
N3 C8 C9 120.6(6) . . ?
N3 C8 C7 115.2(5) . . ?
C9 C8 C7 124.3(6) . . ?
C10 C9 C8 119.7(7) . . ?
C10 C9 H9A 120.2 . . ?
C8 C9 H9A 120.2 . . ?
C9 C10 C11 119.1(6) . . ?
C9 C10 H10A 120.5 . . ?
C11 C10 H10A 120.5 . . ?
C12 C11 C10 119.3(6) . . ?
C12 C11 H11A 120.3 . . ?
C10 C11 H11A 120.3 . . ?
N3 C12 C11 121.7(6) . . ?
N3 C12 H12A 119.2 . . ?
C11 C12 H12A 119.2 . . ?
O14 Cl1 O12 109.8(4) . . ?
O14 Cl1 O13 108.8(3) . . ?
O12 Cl1 O13 108.9(3) . . ?
O14 Cl1 O11 108.5(3) . . ?
O12 Cl1 O11 111.4(4) . . ?
O13 Cl1 O11 109.4(3) . . ?
O24 Cl2 O22' 148.0(14) . . ?
O24 Cl2 O22 128.2(12) . . ?
O24 Cl2 O21 97.0(8) . . ?
O22' Cl2 O21 110.4(14) . . ?
O22 Cl2 O21 112.6(10) . . ?
O24 Cl2 O23' 66.4(16) . . ?
O22' Cl2 O23' 110.7(19) . . ?
O22 Cl2 O23' 123.5(13) . . ?
O21 Cl2 O23' 119.2(8) . . ?
O24 Cl2 O23 110.7(9) . . ?
O22' Cl2 O23 80.1(15) . . ?
O22 Cl2 O23 103.6(13) . . ?
O21 Cl2 O23 102.0(8) . . ?
O23' Cl2 O23 46.2(13) . . ?
O24 Cl2 O24' 48.1(9) . . ?
O22' Cl2 O24' 104.0(14) . . ?
O22 Cl2 O24' 80.8(12) . . ?
O21 Cl2 O24' 112.9(6) . . ?
O23' Cl2 O24' 97.9(15) . . ?
O23 Cl2 O24' 140.1(9) . . ?
H2A O2 H2B 96.9 . . ?
H3A O3 H3B 99.2 . . ?

loop_
_geom_bond_atom_site_label_1
_geom_bond_atom_site_label_2
_geom_bond_distance
_geom_bond_site_symmetry_2
_geom_bond_publ_flag
Pd1 N2 1.958(5) . ?
Pd1 N3 2.007(5) . ?
Pd1 N1 2.009(5) . ?
Pd1 O1 2.043(5) . ?
O1 H1A 0.9291 . ?
O1 H1B 0.8323 . ?
N1 C1 1.357(8) . ?
N1 C5 1.362(8) . ?
N2 C6 1.491(8) . ?
N2 C7 1.494(8) . ?
N2 H2 0.9300 . ?
N3 C12 1.345(8) . ?
N3 C8 1.358(8) . ?
C1 C2 1.367(10) . ?
C1 H1C 0.9500 . ?
C2 C3 1.375(11) . ?
C2 H2C 0.9500 . ?
C3 C4 1.387(10) . ?
C3 H3C 0.9500 . ?
C4 C5 1.385(8) . ?
C4 H4A 0.9500 . ?
C5 C6 1.491(9) . ?
C6 H6A 0.9900 . ?
C6 H6B 0.9900 . ?
C7 C8 1.495(9) . ?
C7 H7A 0.9900 . ?
C7 H7B 0.9900 . ?
C8 C9 1.386(9) . ?
C9 C10 1.378(10) . ?
C9 H9A 0.9500 . ?
C10 C11 1.386(11) . ?
C10 H10A 0.9500 . ?
C11 C12 1.372(9) . ?
C11 H11A 0.9500 . ?
C12 H12A 0.9500 . ?
Cl1 O14 1.421(5) . ?
Cl1 O12 1.422(5) . ?
Cl1 O13 1.429(4) . ?
Cl1 O11 1.442(5) . ?
Cl2 O24 1.290(10) . ?
Cl2 O22' 1.32(2) . ?
Cl2 O22 1.346(17) . ?
Cl2 O21 1.416(7) . ?
Cl2 O23' 1.418(16) . ?
Cl2 O23 1.501(13) . ?
Cl2 O24' 1.584(13) . ?
O2 H2A 0.8411 . ?
O2 H2B 0.8800 . ?
O3 H3A 0.9531 . ?
O3 H3B 0.9500 . ?

loop_
_geom_hbond_atom_site_label_D
_geom_hbond_atom_site_label_H
_geom_hbond_atom_site_label_A
_geom_hbond_distance_DH
_geom_hbond_distance_HA
_geom_hbond_distance_DA
_geom_hbond_angle_DHA
_geom_hbond_site_symmetry_A
O1 H1A O3 0.93 1.69 2.530(8) 147.9 .
O1 H1B O2 0.83 1.83 2.586(8) 149.8 4_565
N2 H2 O11 0.93 2.13 2.977(7) 151.6 2_746
O2 H2A O14 0.84 1.96 2.784(7) 166.8 4_566
O2 H2B O13 0.88 2.03 2.866(7) 158.0 2_746
O3 H3A O21 0.95 1.94 2.853(11) 158.9 1_655
O3 H3B O23 0.95 1.78 2.700(15) 162.0 3_656
O3 H3A O23 0.95 2.23 2.99(2) 135.7 1_655
O3 H3B O23' 0.95 2.03 2.92(3) 156.2 3_656
